data_4124543
loop_
_publ_author_name
'Geri, Jacob B.'
'Szymczak, Nathaniel K.'

_publ_section_title
;
 A Proton-Switchable Bifunctional Ruthenium Complex That Catalyzes Nitrile
 Hydroboration.
;
_journal_issue 40
_journal_name_full 'Journal of the American Chemical Society'
_journal_page_first 12808
_journal_page_last 12814
_journal_paper_doi 10.1021/jacs.5b08406
_journal_volume 137
_journal_year 2015
_chemical_formula_moiety 'C66 H64 K N5 O8 P2 Ru, 2.5(C6 H6)'
_chemical_formula_sum 'C81 H79 K N5 O8 P2 Ru'
_chemical_formula_weight 1452.60
_chemical_name_systematic
;
 ?
;
_space_group_crystal_system triclinic
_space_group_IT_number 2
_space_group_name_Hall '-P 1'
_space_group_name_H-M_alt 'P -1'
_symmetry_space_group_name_Hall '-P 1'
_symmetry_space_group_name_H-M 'P -1'
_atom_sites_solution_hydrogens geom
_atom_sites_solution_primary iterative
_audit_creation_date 2015-01-08
_audit_creation_method
;
Olex2 1.2
(compiled 2015.01.06 svn.r3119 for OlexSys, GUI svn.r4979)
;
_cell_angle_alpha 92.443(7)
_cell_angle_beta 98.669(7)
_cell_angle_gamma 100.918(7)
_cell_formula_units_Z 4
_cell_length_a 12.5099(2)
_cell_length_b 23.8570(4)
_cell_length_c 24.3680(17)
_cell_measurement_temperature 85
_cell_measurement_theta_max 68.30
_cell_measurement_theta_min 3.70
_cell_volume 7040.4(6)
_computing_molecular_graphics 'Olex2 (Dolomanov et al., 2009)'
_computing_publication_material 'Olex2 (Dolomanov et al., 2009)'
_computing_structure_refinement 'ShelXL (Sheldrick, 2008)'
_computing_structure_solution
;
Superflip (Palatinus & Chapuis, 2007;Palatinus & van der Lee, 2008;
Palatinus et al., 2012)
;
_diffrn_ambient_temperature 85
_diffrn_measured_fraction_theta_full 0.987
_diffrn_measured_fraction_theta_max 0.987
_diffrn_radiation_type CuK\a
_diffrn_radiation_wavelength 1.54187
_diffrn_reflns_av_R_equivalents 0.0778
_diffrn_reflns_av_unetI/netI 0.0460
_diffrn_reflns_laue_measured_fraction_full 0.987
_diffrn_reflns_laue_measured_fraction_max 0.987
_diffrn_reflns_limit_h_max 15
_diffrn_reflns_limit_h_min -15
_diffrn_reflns_limit_k_max 28
_diffrn_reflns_limit_k_min -28
_diffrn_reflns_limit_l_max 29
_diffrn_reflns_limit_l_min -29
_diffrn_reflns_number 200964
_diffrn_reflns_point_group_measured_fraction_full 0.987
_diffrn_reflns_point_group_measured_fraction_max 0.987
_diffrn_reflns_theta_full 67.687
_diffrn_reflns_theta_max 68.253
_diffrn_reflns_theta_min 1.839
_exptl_absorpt_coefficient_mu 3.255
_exptl_absorpt_correction_T_max 0.775
_exptl_absorpt_correction_T_min 0.612
_exptl_absorpt_correction_type multi-scan
_exptl_absorpt_process_details 'Jacobson, R. (1998) Private communication'
_exptl_crystal_colour black
_exptl_crystal_density_diffrn 1.370
_exptl_crystal_description irregular
_exptl_crystal_F_000 3028.0
_exptl_crystal_size_max 0.16
_exptl_crystal_size_mid 0.08
_exptl_crystal_size_min 0.08
_refine_diff_density_max 1.784
_refine_diff_density_min -1.658
_refine_diff_density_rms 0.104
_refine_ls_extinction_method none
_refine_ls_goodness_of_fit_ref 1.181
_refine_ls_hydrogen_treatment constr
_refine_ls_matrix_type full
_refine_ls_number_parameters 1765
_refine_ls_number_reflns 25444
_refine_ls_number_restraints 5
_refine_ls_restrained_S_all 1.181
_refine_ls_R_factor_all 0.0669
_refine_ls_R_factor_gt 0.0584
_refine_ls_shift/su_max 0.001
_refine_ls_shift/su_mean 0.000
_refine_ls_structure_factor_coef Fsqd
_refine_ls_weighting_details 'w=1/[\s^2^(Fo^2^)+(0.1023P)^2^+4.2422P] where P=(Fo^2^+2Fc^2^)/3'
_refine_ls_weighting_scheme calc
_refine_ls_wR_factor_gt 0.1744
_refine_ls_wR_factor_ref 0.1818
_reflns_Friedel_coverage 0.000
_reflns_number_gt 20388
_reflns_number_total 25444
_reflns_threshold_expression 'I > 2\s(I)'
_cod_data_source_file ja5b08406_si_002.cif
_cod_data_source_block 1
_cod_depositor_comments 'Adding full bibliography for 4124543--4124548.cif.'
_cod_database_code 4124543
_shelxl_version_number 2014-3
_shelx_space_group_comment
;
The symmetry employed for this shelxl refinement is uniquely defined
by the following loop, which should always be used as a source of
symmetry information in preference to the above space-group names.
They are only intended as comments.
;
_olex2_refinement_description
;
1. Fixed Uiso
 At 1.2 times of:
  All C(H) groups, All C(H,H) groups
2. Rigid bond restraints
 P11, C75
 with sigma for 1-2 distances of 0.005 and sigma for 1-3 distances of 0.005
 O6, C191
 with sigma for 1-2 distances of 0.01 and sigma for 1-3 distances of 0.01
 O12, C26
 with sigma for 1-2 distances of 0.005 and sigma for 1-3 distances of 0.005
 C8, C22
 with sigma for 1-2 distances of 0.01 and sigma for 1-3 distances of 0.01
3. Same fragment restrains
{C97, C74} sigma for 1-2: 0.02, 1-3: 0.04
{C2N, C55} sigma for 1-2: 0.02, 1-3: 0.04
as
{C2N, C55}
4.a Secondary CH2 refined with riding coordinates:
 C1X(H1XA,H1XB), C2N(H2NA,H2NB), C55(H55A,H55B), C97(H97A,H97B), C74(H74A,
 H74B), C2P(H2PA,H2PB), C36(H36A,H36B), C85(H85A,H85B), C93(H93A,H93B),
 C140(H14A,H14B), C143(H14C,H14D), C154(H15A,H15B), C168(H16A,H16B), C178(H17A,
 H17B), C1(H1A,H1C), C1O(H1OA,H1OB), C2G(H2GA,H2GB), C26(H26A,H26B), C34(H34A,
 H34B), C63(H63A,H63B), C87(H87A,H87B), C91(H91A,H91B), C96(H96A,H96B),
 C103(H10A,H10B)
4.b Aromatic/amide H refined with riding coordinates:
 C1B(H1B), C1D(H1D), C1F(H1F), C1I(H1I), C1N(H1N), C1S(H1S), C1T(H1T),
 C1U(H1U), C2A(H2A), C2B(H2B), C2E(H2E), C2F(H2F), C2H(H2H), C2I(H2I), C2K(H2K),
  C7(H7), C19(H19), C20(H20), C23(H23), C24(H24), C31(H31), C32(H32), C33(H33),
 C35(H35), C39(H39), C46(H46), C54(H54), C78(H78), C79(H79), C81(H81), C84(H84),
  C86(H86), C92(H92), C104(H104), C106(H106), C112(H112), C120(H120),
 C127(H127), C145(H145), C148(H148), C1A(H1AA), C1E(H1E), C1G(H1G), C1H(H1H),
 C1K(H1K), C1L(H1L), C1M(H1M), C1Q(H1Q), C1W(H1W), C2C(H2C), C4(H4), C10(H10),
 C11(H11), C13(H13), C22(H22), C28(H28), C30(H30), C37(H37), C41(H41), C43(H43),
  C47(H47), C48(H48), C53(H53), C56(H56), C62(H62), C68(H68), C71(H71),
 C72(H72), C88(H88), C90(H90), C100(H100), C109(H109), C113(H113), C117(H117),
 C151(H151), C156(H156), C162(H162), C166(H166), C176(H176), C179(H179),
 C2Q(H2Q), C3(H3), C5(H5), C27(H27), C42(H42), C136(H136), C1R(H1R), C29(H29),
 C52(H52), C118(H118), C126(H126), C163(H163), C2J(H2J), C12(H12), C49(H49),
 C137(H137), C142(H142), C189(H189), C1C(H1CA), C14(H14), C102(H102),
 C116(H116), C124(H124), C150(H150), C1J(H1J), C2L(H2L), C2M(H2M), C2O(H2O),
 C69(H69), C172(H172)
;
_olex2_computing_structure_refinement_long 'ShelXL (Sheldrick, 2008)'
_olex2_submission_special_instructions 'No special instructions were received'

loop_
_space_group_symop_operation_xyz
'x, y, z'
'-x, -y, -z'

loop_
_atom_site_label
_atom_site_type_symbol
_atom_site_fract_x
_atom_site_fract_y
_atom_site_fract_z
_atom_site_U_iso_or_equiv
_atom_site_adp_type
_atom_site_occupancy
_atom_site_site_symmetry_order
_atom_site_calc_flag
_atom_site_refinement_flags_posn
_atom_site_refinement_flags_adp
Ru3 Ru 0.37937(2) 0.30246(2) 0.25430(2) 0.01452(9) Uani 1 1 d . .
K1 K 0.52693(6) 0.15796(3) 0.25024(4) 0.0304(2) Uani 1 1 d . .
P8 P 0.24856(6) 0.26625(4) 0.17207(3) 0.01680(19) Uani 1 1 d . .
P9 P 0.50724(6) 0.34466(4) 0.33645(4) 0.01682(18) Uani 1 1 d . .
O4 O 0.6984(3) 0.15584(15) 0.15494(19) 0.0541(10) Uani 1 1 d . .
O5 O 0.37733(19) 0.19747(11) 0.29864(11) 0.0244(6) Uani 1 1 d . .
O6 O 0.5281(2) 0.25485(11) 0.20484(12) 0.0274(6) Uani 1 1 d . U
O8 O 0.4581(2) 0.06929(12) 0.33094(12) 0.0321(7) Uani 1 1 d . .
O10 O 0.3678(2) 0.05268(11) 0.21623(12) 0.0281(6) Uani 1 1 d . .
O21 O 0.6411(2) 0.15916(15) 0.36155(16) 0.0516(9) Uani 1 1 d . .
O24 O 0.4880(3) 0.10109(14) 0.13794(14) 0.0519(9) Uani 1 1 d . .
O38 O 0.7714(2) 0.17928(14) 0.27518(17) 0.0491(9) Uani 1 1 d . .
N11 N 0.3131(2) 0.37037(13) 0.25613(12) 0.0181(6) Uani 1 1 d . .
N15 N 0.2722(2) 0.26367(12) 0.30393(12) 0.0165(6) Uani 1 1 d . .
N47 N 0.4862(2) 0.34207(13) 0.20521(12) 0.0182(6) Uani 1 1 d . .
N55 N 0.1755(2) 0.34095(12) 0.31542(12) 0.0190(6) Uani 1 1 d . .
N67 N 0.4236(2) 0.43137(12) 0.19966(12) 0.0178(6) Uani 1 1 d . .
C1B C 0.1938(3) 0.15092(15) 0.19562(15) 0.0209(7) Uani 1 1 d . .
H1B H 0.2608 0.1585 0.2197 0.025 Uiso 1 1 calc R .
C1D C 0.2790(3) 0.51649(16) 0.22919(17) 0.0249(8) Uani 1 1 d . .
H1D H 0.3248 0.5334 0.2052 0.030 Uiso 1 1 calc R .
C1F C 0.1428(3) 0.19973(16) 0.36872(16) 0.0255(8) Uani 1 1 d . .
H1F H 0.0976 0.1776 0.3900 0.031 Uiso 1 1 calc R .
C1I C 0.5753(3) 0.41711(17) 0.15694(16) 0.0249(8) Uani 1 1 d . .
H1I H 0.5831 0.4544 0.1463 0.030 Uiso 1 1 calc R .
C1N C 0.2281(3) 0.17855(15) 0.35061(16) 0.0229(7) Uani 1 1 d . .
H1N H 0.2408 0.1427 0.3601 0.027 Uiso 1 1 calc R .
C1S C 0.0623(3) 0.38328(17) 0.10865(18) 0.0315(9) Uani 1 1 d . .
H1S H 0.0615 0.4085 0.0806 0.038 Uiso 1 1 calc R .
C1T C 0.0573(3) 0.18270(16) 0.13128(16) 0.0245(8) Uani 1 1 d . .
H1T H 0.0321 0.2118 0.1121 0.029 Uiso 1 1 calc R .
C1U C 0.1409(3) 0.52069(17) 0.28870(19) 0.0311(9) Uani 1 1 d . .
H1U H 0.0956 0.5416 0.3040 0.037 Uiso 1 1 calc R .
C1V C 0.2308(2) 0.37720(14) 0.28613(14) 0.0156(7) Uani 1 1 d . .
C1X C 0.3350(3) 0.01472(17) 0.25660(17) 0.0269(8) Uani 1 1 d . .
H1XA H 0.3822 -0.0132 0.2610 0.032 Uiso 1 1 calc R .
H1XB H 0.2596 -0.0055 0.2446 0.032 Uiso 1 1 calc R .
C1Y C 0.3042(3) 0.26039(17) 0.10684(15) 0.0231(8) Uani 1 1 d . .
C2A C 0.3375(3) 0.2025(2) 0.02900(17) 0.0330(9) Uani 1 1 d . .
H2A H 0.3285 0.1670 0.0097 0.040 Uiso 1 1 calc R .
C2B C 0.5877(4) 0.28369(19) 0.42635(17) 0.0356(9) Uani 1 1 d . .
H2B H 0.6535 0.2894 0.4121 0.043 Uiso 1 1 calc R .
C2D C 0.4984(3) 0.30729(18) 0.40106(16) 0.0281(8) Uani 1 1 d . .
C2E C 0.8841(3) 0.36306(18) 0.3385(2) 0.0332(9) Uani 1 1 d . .
H2E H 0.9597 0.3661 0.3398 0.040 Uiso 1 1 calc R .
C2F C 0.6965(3) 0.31396(18) 0.30531(17) 0.0300(9) Uani 1 1 d . .
H2F H 0.6469 0.2840 0.2842 0.036 Uiso 1 1 calc R .
C2H C 0.7328(3) 0.39778(18) 0.36702(19) 0.0339(10) Uani 1 1 d . .
H2H H 0.7084 0.4249 0.3879 0.041 Uiso 1 1 calc R .
C2I C 0.8096(3) 0.31821(19) 0.30612(18) 0.0329(9) Uani 1 1 d . .
H2I H 0.8353 0.2915 0.2853 0.040 Uiso 1 1 calc R .
C2K C 0.8448(3) 0.40172(19) 0.3677(2) 0.0409(11) Uani 1 1 d . .
H2K H 0.8941 0.4317 0.3889 0.049 Uiso 1 1 calc R .
C2N C 0.7876(4) 0.1994(2) 0.1818(3) 0.0537(15) Uani 1 1 d D .
H2NA H 0.7599 0.2336 0.1903 0.064 Uiso 1 1 calc R .
H2NB H 0.8407 0.2090 0.1568 0.064 Uiso 1 1 calc R .
C55 C 0.8414(3) 0.1811(2) 0.2324(2) 0.0488(14) Uani 1 1 d D .
H55A H 0.9109 0.2073 0.2452 0.059 Uiso 1 1 calc R .
H55B H 0.8569 0.1433 0.2253 0.059 Uiso 1 1 calc R .
C97 C 0.1657(3) 0.45565(17) 0.67985(17) 0.0255(8) Uani 1 1 d D .
H97A H 0.2059 0.4804 0.6561 0.031 Uiso 1 1 calc R .
H97B H 0.2018 0.4235 0.6868 0.031 Uiso 1 1 calc R .
C74 C 0.1637(3) 0.48788(16) 0.73355(17) 0.0249(8) Uani 1 1 d D .
H74A H 0.2376 0.5078 0.7495 0.030 Uiso 1 1 calc R .
H74B H 0.1171 0.5159 0.7273 0.030 Uiso 1 1 calc R .
C2P C 0.6240(5) 0.1711(2) 0.1136(2) 0.0499(12) Uani 1 1 d . .
H2PA H 0.6617 0.1855 0.0835 0.060 Uiso 1 1 calc R .
H2PB H 0.5920 0.2014 0.1282 0.060 Uiso 1 1 calc R .
C7 C 0.5405(3) 0.46151(16) 0.32242(15) 0.0223(8) Uani 1 1 d . .
H7 H 0.5823 0.4525 0.2960 0.027 Uiso 1 1 calc R .
C9 C 0.6570(3) 0.35443(15) 0.33598(16) 0.0220(7) Uani 1 1 d . .
C15 C 0.4946(3) 0.41877(16) 0.35417(15) 0.0214(7) Uani 1 1 d . .
C16 C 0.2772(3) 0.46020(15) 0.24338(14) 0.0178(7) Uani 1 1 d . .
C17 C 0.1920(3) 0.28609(15) 0.32359(14) 0.0187(7) Uani 1 1 d . .
C19 C -0.0157(3) 0.34201(17) 0.18450(17) 0.0287(9) Uani 1 1 d . .
H19 H -0.0685 0.3394 0.2078 0.034 Uiso 1 1 calc R .
C20 C 0.4147(3) 0.48863(18) 0.40012(19) 0.0356(10) Uani 1 1 d . .
H20 H 0.3727 0.4977 0.4264 0.043 Uiso 1 1 calc R .
C21 C 0.2956(3) 0.21165(15) 0.31776(14) 0.0187(7) Uani 1 1 d . .
C23 C 0.3944(3) 0.2503(2) 0.00956(18) 0.0407(11) Uani 1 1 d . .
H23 H 0.4250 0.2471 -0.0226 0.049 Uiso 1 1 calc R .
C24 C 0.3629(3) 0.30826(19) 0.08591(15) 0.0278(8) Uani 1 1 d . .
H24 H 0.3726 0.3440 0.1049 0.033 Uiso 1 1 calc R .
C31 C -0.0047(3) 0.12735(18) 0.12350(18) 0.0321(9) Uani 1 1 d . .
H31 H -0.0713 0.1196 0.0991 0.038 Uiso 1 1 calc R .
C32 C 0.1396(3) 0.46487(16) 0.30226(16) 0.0239(8) Uani 1 1 d . .
H32 H 0.0941 0.4480 0.3264 0.029 Uiso 1 1 calc R .
C33 C 0.6442(3) 0.38195(18) 0.14172(17) 0.0301(9) Uani 1 1 d . .
H33 H 0.6990 0.3960 0.1211 0.036 Uiso 1 1 calc R .
C35 C 0.4315(3) 0.43307(18) 0.39334(18) 0.0314(9) Uani 1 1 d . .
H35 H 0.4006 0.4052 0.4150 0.038 Uiso 1 1 calc R .
C36 C 0.3685(3) 0.0224(2) 0.16497(19) 0.0369(10) Uani 1 1 d . .
H36A H 0.2987 -0.0042 0.1540 0.044 Uiso 1 1 calc R .
H36B H 0.4267 0.0004 0.1696 0.044 Uiso 1 1 calc R .
C39 C 0.5250(3) 0.51721(16) 0.32949(16) 0.0250(8) Uani 1 1 d . .
H39 H 0.5577 0.5454 0.3086 0.030 Uiso 1 1 calc R .
C45 C 0.1574(3) 0.19488(15) 0.16778(15) 0.0207(7) Uani 1 1 d . .
C46 C 0.4601(3) 0.53090(17) 0.36800(18) 0.0309(9) Uani 1 1 d . .
H46 H 0.4474 0.5679 0.3721 0.037 Uiso 1 1 calc R .
C54 C 0.1425(3) 0.34926(17) 0.11524(16) 0.0270(8) Uani 1 1 d . .
H54 H 0.1949 0.3522 0.0916 0.032 Uiso 1 1 calc R .
C59 C 0.2081(3) 0.43483(15) 0.27880(15) 0.0180(7) Uani 1 1 d . .
C78 C 0.1237(3) 0.25341(17) 0.35564(17) 0.0262(8) Uani 1 1 d . .
H78 H 0.0663 0.2674 0.3680 0.031 Uiso 1 1 calc R .
C79 C 0.0630(3) 0.30764(16) 0.19122(15) 0.0216(7) Uani 1 1 d . .
H79 H 0.0617 0.2820 0.2189 0.026 Uiso 1 1 calc R .
C81 C 0.2087(3) 0.54606(17) 0.25274(19) 0.0311(9) Uani 1 1 d . .
H81 H 0.2073 0.5835 0.2441 0.037 Uiso 1 1 calc R .
C84 C 0.2930(3) 0.20717(18) 0.07785(15) 0.0269(8) Uani 1 1 d . .
H84 H 0.2555 0.1745 0.0913 0.032 Uiso 1 1 calc R .
C85 C 0.8125(4) 0.1601(2) 0.3245(3) 0.0562(15) Uani 1 1 d . .
H85A H 0.8916 0.1743 0.3327 0.067 Uiso 1 1 calc R .
H85B H 0.7992 0.1187 0.3213 0.067 Uiso 1 1 calc R .
C86 C 0.1313(3) 0.09558(17) 0.18791(17) 0.0269(8) Uani 1 1 d . .
H86 H 0.1563 0.0664 0.2071 0.032 Uiso 1 1 calc R .
C92 C 0.5771(4) 0.2523(2) 0.47198(18) 0.0401(10) Uani 1 1 d . .
H92 H 0.6364 0.2374 0.4887 0.048 Uiso 1 1 calc R .
C93 C 0.3437(3) 0.04854(18) 0.31076(17) 0.0286(9) Uani 1 1 d . .
H93A H 0.3058 0.0803 0.3054 0.034 Uiso 1 1 calc R .
H93B H 0.3104 0.0245 0.3372 0.034 Uiso 1 1 calc R .
C104 C 0.6320(3) 0.32627(18) 0.15698(16) 0.0275(9) Uani 1 1 d . .
H104 H 0.6778 0.3028 0.1462 0.033 Uiso 1 1 calc R .
C106 C 0.4068(3) 0.3036(2) 0.03739(18) 0.0376(10) Uani 1 1 d . .
H106 H 0.4444 0.3360 0.0236 0.045 Uiso 1 1 calc R .
C108 C 0.3450(2) 0.41888(14) 0.22962(14) 0.0159(7) Uani 1 1 d . .
C112 C 0.0317(3) 0.08377(16) 0.15164(17) 0.0269(8) Uani 1 1 d . .
H112 H -0.0102 0.0468 0.1463 0.032 Uiso 1 1 calc R .
C120 C 0.4802(4) 0.2429(2) 0.4931(2) 0.0430(11) Uani 1 1 d . .
H120 H 0.4742 0.2214 0.5239 0.052 Uiso 1 1 calc R .
C121 C 0.1445(3) 0.31104(15) 0.15684(15) 0.0209(7) Uani 1 1 d . .
C123 C 0.4947(3) 0.39603(15) 0.18814(14) 0.0169(7) Uani 1 1 d . .
C127 C -0.0155(3) 0.37960(17) 0.14365(19) 0.0332(10) Uani 1 1 d . .
H127 H -0.0679 0.4027 0.1394 0.040 Uiso 1 1 calc R .
C140 C 0.6018(4) 0.1197(2) 0.3986(2) 0.0425(11) Uani 1 1 d . .
H14A H 0.6204 0.1371 0.4364 0.051 Uiso 1 1 calc R .
H14B H 0.6359 0.0866 0.3967 0.051 Uiso 1 1 calc R .
C143 C 0.3865(4) 0.0622(2) 0.1209(2) 0.0485(12) Uani 1 1 d . .
H14C H 0.3884 0.0410 0.0864 0.058 Uiso 1 1 calc R .
H14D H 0.3266 0.0829 0.1148 0.058 Uiso 1 1 calc R .
C145 C 0.4019(3) 0.29633(18) 0.42333(17) 0.0318(9) Uani 1 1 d . .
H145 H 0.3416 0.3107 0.4070 0.038 Uiso 1 1 calc R .
C148 C 0.3924(4) 0.2647(2) 0.46917(18) 0.0379(10) Uani 1 1 d . .
H148 H 0.3267 0.2583 0.4836 0.045 Uiso 1 1 calc R .
C154 C 0.7593(4) 0.1799(3) 0.3718(3) 0.0574(15) Uani 1 1 d . .
H15A H 0.7907 0.1661 0.4063 0.069 Uiso 1 1 calc R .
H15B H 0.7749 0.2214 0.3760 0.069 Uiso 1 1 calc R .
C168 C 0.4785(3) 0.10173(19) 0.38290(18) 0.0347(10) Uani 1 1 d . .
H16A H 0.4482 0.0788 0.4109 0.042 Uiso 1 1 calc R .
H16B H 0.4446 0.1351 0.3798 0.042 Uiso 1 1 calc R .
C178 C 0.5356(4) 0.1213(2) 0.0921(2) 0.0490(12) Uani 1 1 d . .
H17A H 0.4807 0.1326 0.0645 0.059 Uiso 1 1 calc R .
H17B H 0.5659 0.0917 0.0749 0.059 Uiso 1 1 calc R .
C191 C 0.5496(3) 0.30489(16) 0.18912(16) 0.0234(8) Uani 1 1 d . U
Ru1 Ru 0.11575(2) 0.19933(2) 0.73842(2) 0.01402(9) Uani 1 1 d . .
K4 K -0.03647(6) 0.34442(3) 0.72731(4) 0.02485(18) Uani 1 1 d . .
P6 P -0.01097(6) 0.14947(4) 0.65821(3) 0.01594(18) Uani 1 1 d . .
P11 P 0.24670(6) 0.23966(4) 0.82005(3) 0.01533(18) Uani 1 1 d . U
O1 O 0.13322(19) 0.30837(11) 0.69011(10) 0.0208(5) Uani 1 1 d . .
O2 O -0.2851(2) 0.31899(13) 0.68536(14) 0.0395(7) Uani 1 1 d . .
O3 O -0.02753(19) 0.25047(11) 0.77340(11) 0.0250(6) Uani 1 1 d . .
O12 O -0.1318(2) 0.35086(12) 0.61177(13) 0.0327(6) Uani 1 1 d . U
O28 O -0.0297(2) 0.40260(12) 0.84131(12) 0.0341(6) Uani 1 1 d . .
O29 O 0.0545(2) 0.43590(12) 0.65352(12) 0.0275(6) Uani 1 1 d . .
O33 O 0.1219(2) 0.44780(11) 0.77022(12) 0.0270(6) Uani 1 1 d . .
O64 O -0.2133(2) 0.31998(13) 0.79830(13) 0.0355(7) Uani 1 1 d . .
N2 N 0.2242(2) 0.23493(13) 0.68688(12) 0.0175(6) Uani 1 1 d . .
N23 N 0.3186(2) 0.15505(12) 0.68163(12) 0.0174(6) Uani 1 1 d . .
N50 N 0.0709(2) 0.07593(12) 0.80256(12) 0.0172(6) Uani 1 1 d . .
N57 N 0.0095(2) 0.16428(12) 0.78834(11) 0.0158(6) Uani 1 1 d . .
N126 N 0.1826(2) 0.13133(12) 0.74218(11) 0.0153(6) Uani 1 1 d . .
C1 C -0.0714(4) 0.3576(2) 0.87301(19) 0.0388(10) Uani 1 1 d . .
H1A H -0.0549 0.3699 0.9123 0.047 Uiso 1 1 calc R .
H1C H -0.0377 0.3249 0.8671 0.047 Uiso 1 1 calc R .
C1A C 0.2826(3) 0.31771(16) 0.63838(15) 0.0219(7) Uani 1 1 d . .
H1AA H 0.2771 0.3546 0.6292 0.026 Uiso 1 1 calc R .
C1E C -0.2148(3) 0.12724(16) 0.69853(16) 0.0255(8) Uani 1 1 d . .
H1E H -0.1729 0.1209 0.7317 0.031 Uiso 1 1 calc R .
C1G C 0.3040(3) 0.35396(15) 0.79442(15) 0.0211(7) Uani 1 1 d . .
H1G H 0.2372 0.3465 0.7702 0.025 Uiso 1 1 calc R .
C1H C -0.1538(3) 0.13471(17) 0.84933(16) 0.0254(8) Uani 1 1 d . .
H1H H -0.2110 0.1239 0.8694 0.030 Uiso 1 1 calc R .
C1K C 0.3758(3) -0.01458(16) 0.73721(18) 0.0297(9) Uani 1 1 d . .
H1K H 0.4269 -0.0353 0.7275 0.036 Uiso 1 1 calc R .
C1L C -0.0440(3) -0.02435(16) 0.67520(16) 0.0265(8) Uani 1 1 d . .
H1L H -0.0863 -0.0520 0.6930 0.032 Uiso 1 1 calc R .
C1M C 0.0152(3) 0.25263(18) 0.52984(17) 0.0313(9) Uani 1 1 d . .
H1M H 0.0251 0.2919 0.5263 0.038 Uiso 1 1 calc R .
C1O C -0.1932(3) 0.34169(19) 0.8547(2) 0.0368(10) Uani 1 1 d . .
H1OA H -0.2254 0.3129 0.8776 0.044 Uiso 1 1 calc R .
H1OB H -0.2262 0.3750 0.8585 0.044 Uiso 1 1 calc R .
C1P C -0.1629(3) 0.14173(15) 0.65312(15) 0.0200(7) Uani 1 1 d . .
C1Q C 0.0001(3) 0.2155(2) 0.48314(18) 0.0358(9) Uani 1 1 d . .
H1Q H -0.0005 0.2296 0.4481 0.043 Uiso 1 1 calc R .
C1W C -0.3275(3) 0.12212(17) 0.69520(17) 0.0284(8) Uani 1 1 d . .
H1W H -0.3600 0.1128 0.7264 0.034 Uiso 1 1 calc R .
C1Z C 0.1504(3) 0.08605(14) 0.77301(13) 0.0145(6) Uani 1 1 d . .
C2 C 0.2673(2) 0.12254(14) 0.71483(14) 0.0149(6) Uani 1 1 d . .
C2C C -0.0143(3) 0.15729(19) 0.48846(17) 0.0338(9) Uani 1 1 d . .
H2C H -0.0245 0.1323 0.4569 0.041 Uiso 1 1 calc R .
C2G C -0.3357(4) 0.2773(2) 0.7184(2) 0.0465(12) Uani 1 1 d . .
H2GA H -0.2989 0.2449 0.7200 0.056 Uiso 1 1 calc R .
H2GB H -0.4127 0.2636 0.7025 0.056 Uiso 1 1 calc R .
C4 C 0.3489(3) 0.15731(16) 0.88014(16) 0.0243(8) Uani 1 1 d . .
H4 H 0.2950 0.1552 0.9029 0.029 Uiso 1 1 calc R .
C6 C 0.2115(3) 0.28869(15) 0.67207(14) 0.0178(7) Uani 1 1 d . .
C8 C 0.2228(2) 0.04531(15) 0.76602(15) 0.0186(7) Uani 1 1 d . U
C10 C 0.3603(3) 0.29168(16) 0.61903(16) 0.0243(8) Uani 1 1 d . .
H10 H 0.4067 0.3108 0.5965 0.029 Uiso 1 1 calc R .
C11 C 0.0159(3) 0.23139(17) 0.58225(16) 0.0265(8) Uani 1 1 d . .
H11 H 0.0249 0.2568 0.6134 0.032 Uiso 1 1 calc R .
C13 C 0.1009(3) 0.00196(17) 0.62165(17) 0.0286(9) Uani 1 1 d . .
H13 H 0.1550 -0.0078 0.6030 0.034 Uiso 1 1 calc R .
C18 C -0.0534(3) 0.20381(14) 0.79721(15) 0.0187(7) Uani 1 1 d . .
C22 C 0.2282(3) -0.00660(15) 0.78945(16) 0.0227(7) Uani 1 1 d . U
H22 H 0.1809 -0.0210 0.8138 0.027 Uiso 1 1 calc R .
C25 C 0.1908(3) 0.24886(16) 0.88499(15) 0.0220(7) Uani 1 1 d . .
C26 C -0.0751(3) 0.38893(19) 0.57798(18) 0.0336(9) Uani 1 1 d . U
H26A H -0.1046 0.4237 0.5763 0.040 Uiso 1 1 calc R .
H26B H -0.0849 0.3714 0.5405 0.040 Uiso 1 1 calc R .
C28 C 0.0992(3) 0.2639(2) 0.98109(17) 0.0363(10) Uani 1 1 d . .
H28 H 0.0683 0.2689 1.0129 0.044 Uiso 1 1 calc R .
C30 C 0.1585(3) 0.30978(19) 0.96024(17) 0.0317(9) Uani 1 1 d . .
H30 H 0.1686 0.3459 0.9784 0.038 Uiso 1 1 calc R .
C34 C -0.2482(3) 0.3441(2) 0.5962(2) 0.0455(12) Uani 1 1 d . .
H34A H -0.2690 0.3336 0.5566 0.055 Uiso 1 1 calc R .
H34B H -0.2708 0.3800 0.6041 0.055 Uiso 1 1 calc R .
C37 C -0.1376(3) 0.18872(16) 0.82920(16) 0.0238(8) Uani 1 1 d . .
H37 H -0.1817 0.2145 0.8367 0.029 Uiso 1 1 calc R .
C41 C 0.1300(3) 0.20265(18) 0.90676(15) 0.0254(8) Uani 1 1 d . .
H41 H 0.1192 0.1663 0.8889 0.031 Uiso 1 1 calc R .
C43 C -0.0604(3) 0.03149(16) 0.67673(15) 0.0235(8) Uani 1 1 d . .
H43 H -0.1149 0.0408 0.6954 0.028 Uiso 1 1 calc R .
C44 C 0.2935(3) 0.06695(15) 0.72981(15) 0.0180(7) Uani 1 1 d . .
C47 C 0.5113(3) 0.16296(17) 0.81351(17) 0.0281(9) Uani 1 1 d . .
H47 H 0.5663 0.1655 0.7915 0.034 Uiso 1 1 calc R .
C48 C 0.4672(3) 0.42094(16) 0.83826(17) 0.0263(8) Uani 1 1 d . .
H48 H 0.5094 0.4579 0.8431 0.032 Uiso 1 1 calc R .
C53 C 0.5082(3) 0.12525(17) 0.85518(18) 0.0308(9) Uani 1 1 d . .
H53 H 0.5597 0.1017 0.8605 0.037 Uiso 1 1 calc R .
C56 C -0.3929(3) 0.13052(16) 0.64676(17) 0.0262(8) Uani 1 1 d . .
H56 H -0.4685 0.1275 0.6451 0.031 Uiso 1 1 calc R .
C57 C 0.0027(3) 0.07414(16) 0.65093(14) 0.0202(7) Uani 1 1 d . .
C60 C 0.0033(3) 0.17312(17) 0.58887(16) 0.0248(8) Uani 1 1 d . .
C62 C 0.4283(3) 0.12280(17) 0.88869(18) 0.0309(9) Uani 1 1 d . .
H62 H 0.4269 0.0981 0.9172 0.037 Uiso 1 1 calc R .
C63 C -0.3262(3) 0.3057(2) 0.7763(2) 0.0409(11) Uani 1 1 d . .
H63A H -0.3577 0.3399 0.7745 0.049 Uiso 1 1 calc R .
H63B H -0.3651 0.2798 0.7996 0.049 Uiso 1 1 calc R .
C66 C 0.3396(3) 0.31004(15) 0.82318(15) 0.0192(7) Uani 1 1 d . .
C68 C 0.4325(3) 0.19711(16) 0.80446(16) 0.0219(8) Uani 1 1 d . .
H68 H 0.4343 0.2218 0.7759 0.026 Uiso 1 1 calc R .
C71 C 0.3693(3) 0.23696(16) 0.63322(16) 0.0236(8) Uani 1 1 d . .
H71 H 0.4206 0.2189 0.6195 0.028 Uiso 1 1 calc R .
C72 C 0.4402(3) 0.32239(16) 0.86003(15) 0.0217(7) Uani 1 1 d . .
H72 H 0.4649 0.2934 0.8796 0.026 Uiso 1 1 calc R .
C75 C 0.3503(3) 0.19456(14) 0.83810(15) 0.0199(7) Uani 1 1 d . U
C77 C -0.0013(3) 0.11247(14) 0.80933(13) 0.0152(6) Uani 1 1 d . .
C87 C 0.0823(3) 0.4284(2) 0.86017(19) 0.0400(10) Uani 1 1 d . .
H87A H 0.1279 0.3998 0.8601 0.048 Uiso 1 1 calc R .
H87B H 0.0908 0.4451 0.8980 0.048 Uiso 1 1 calc R .
C88 C 0.0367(3) -0.03861(17) 0.64661(17) 0.0302(9) Uani 1 1 d . .
H88 H 0.0468 -0.0762 0.6445 0.036 Uiso 1 1 calc R .
C90 C 0.0849(3) 0.05848(17) 0.62426(15) 0.0250(8) Uani 1 1 d . .
H90 H 0.1301 0.0862 0.6079 0.030 Uiso 1 1 calc R .
C91 C 0.0451(3) 0.40295(17) 0.60207(16) 0.0280(8) Uani 1 1 d . .
H91A H 0.0731 0.3681 0.6084 0.034 Uiso 1 1 calc R .
H91B H 0.0869 0.4248 0.5769 0.034 Uiso 1 1 calc R .
C95 C 0.3018(3) 0.20919(15) 0.66786(15) 0.0185(7) Uani 1 1 d . .
C96 C -0.3033(4) 0.2992(2) 0.6278(2) 0.0486(13) Uani 1 1 d . .
H96A H -0.3818 0.2902 0.6136 0.058 Uiso 1 1 calc R .
H96B H -0.2740 0.2647 0.6235 0.058 Uiso 1 1 calc R .
C100 C -0.0858(3) 0.09629(16) 0.83997(15) 0.0224(7) Uani 1 1 d . .
H100 H -0.0970 0.0604 0.8540 0.027 Uiso 1 1 calc R .
C103 C 0.1180(3) 0.4737(2) 0.82302(19) 0.0370(10) Uani 1 1 d . .
H10A H 0.0666 0.4996 0.8192 0.044 Uiso 1 1 calc R .
H10B H 0.1904 0.4956 0.8389 0.044 Uiso 1 1 calc R .
C109 C 0.3695(3) 0.03693(16) 0.71386(17) 0.0251(8) Uani 1 1 d . .
H109 H 0.4147 0.0508 0.6884 0.030 Uiso 1 1 calc R .
C113 C 0.0850(3) 0.2098(2) 0.95488(17) 0.0345(10) Uani 1 1 d . .
H113 H 0.0455 0.1784 0.9693 0.041 Uiso 1 1 calc R .
C117 C 0.5033(3) 0.37781(16) 0.86746(17) 0.0255(8) Uani 1 1 d . .
H117 H 0.5697 0.3857 0.8921 0.031 Uiso 1 1 calc R .
C151 C 0.2041(3) 0.30349(17) 0.91222(15) 0.0243(8) Uani 1 1 d . .
H151 H 0.2432 0.3353 0.8982 0.029 Uiso 1 1 calc R .
C156 C 0.3685(3) 0.40936(16) 0.80190(16) 0.0243(8) Uani 1 1 d . .
H156 H 0.3447 0.4385 0.7823 0.029 Uiso 1 1 calc R .
C162 C -0.3431(3) 0.14365(19) 0.60039(18) 0.0339(9) Uani 1 1 d . .
H162 H -0.3862 0.1483 0.5670 0.041 Uiso 1 1 calc R .
C166 C 0.3071(3) -0.03614(17) 0.77501(19) 0.0310(9) Uani 1 1 d . .
H166 H 0.3142 -0.0704 0.7906 0.037 Uiso 1 1 calc R .
C176 C -0.0135(3) 0.13561(17) 0.54089(15) 0.0262(8) Uani 1 1 d . .
H176 H -0.0242 0.0963 0.5440 0.031 Uiso 1 1 calc R .
C179 C -0.2298(3) 0.14988(17) 0.60334(16) 0.0280(8) Uani 1 1 d . .
H179 H -0.1977 0.1595 0.5721 0.034 Uiso 1 1 calc R .
C2Q C 0.2197(7) 0.5134(3) 0.0708(3) 0.073(2) Uani 1 1 d . .
H2Q H 0.1853 0.5189 0.1014 0.087 Uiso 1 1 calc R .
C3 C 0.2991(6) 0.4808(3) 0.0748(3) 0.0672(19) Uani 1 1 d . .
H3 H 0.3180 0.4647 0.1081 0.081 Uiso 1 1 calc R .
C5 C 0.3526(6) 0.4713(3) 0.0297(4) 0.085(2) Uani 1 1 d . .
H5 H 0.4067 0.4492 0.0321 0.102 Uiso 1 1 calc R .
C27 C 0.2373(7) 0.5295(3) -0.0209(3) 0.079(2) Uani 1 1 d . .
H27 H 0.2136 0.5462 -0.0532 0.095 Uiso 1 1 calc R .
C42 C 0.3184(7) 0.4980(3) -0.0216(3) 0.085(3) Uani 1 1 d . .
H42 H 0.3504 0.4938 -0.0532 0.102 Uiso 1 1 calc R .
C136 C 0.1907(8) 0.5374(3) 0.0240(3) 0.087(2) Uani 1 1 d . .
H136 H 0.1374 0.5599 0.0225 0.105 Uiso 1 1 calc R .
C1R C 0.2533(4) 0.0903(3) 0.5102(2) 0.0485(12) Uani 1 1 d . .
H1R H 0.2239 0.1231 0.5128 0.058 Uiso 1 1 calc R .
C29 C 0.3807(4) 0.0329(2) 0.5453(2) 0.0424(11) Uani 1 1 d . .
H29 H 0.4375 0.0268 0.5723 0.051 Uiso 1 1 calc R .
C52 C 0.3361(3) 0.0810(2) 0.55088(19) 0.0402(11) Uani 1 1 d . .
H52 H 0.3616 0.1070 0.5818 0.048 Uiso 1 1 calc R .
C118 C 0.3421(4) -0.0064(2) 0.5001(2) 0.0462(12) Uani 1 1 d . .
H118 H 0.3723 -0.0389 0.4970 0.055 Uiso 1 1 calc R .
C126 C 0.2140(4) 0.0497(3) 0.46521(19) 0.0534(15) Uani 1 1 d . .
H126 H 0.1562 0.0547 0.4383 0.064 Uiso 1 1 calc R .
C163 C 0.2608(4) 0.0025(2) 0.46074(19) 0.0470(12) Uani 1 1 d . .
H163 H 0.2359 -0.0238 0.4300 0.056 Uiso 1 1 calc R .
C2J C 0.2918(3) 0.4744(2) 0.53152(17) 0.0332(9) Uani 1 1 d . .
H2J H 0.3480 0.4980 0.5561 0.040 Uiso 1 1 calc R .
C12 C 0.2118(4) 0.3826(2) 0.48454(19) 0.0403(10) Uani 1 1 d . .
H12 H 0.2141 0.3442 0.4779 0.048 Uiso 1 1 calc R .
C49 C 0.1219(4) 0.4617(2) 0.4673(2) 0.0404(11) Uani 1 1 d . .
H49 H 0.0636 0.4763 0.4490 0.048 Uiso 1 1 calc R .
C137 C 0.2950(3) 0.4180(2) 0.52198(19) 0.0366(10) Uani 1 1 d . .
H137 H 0.3528 0.4031 0.5405 0.044 Uiso 1 1 calc R .
C142 C 0.2043(3) 0.49660(19) 0.50442(18) 0.0353(9) Uani 1 1 d . .
H142 H 0.2015 0.5349 0.5114 0.042 Uiso 1 1 calc R .
C189 C 0.1266(4) 0.4048(2) 0.45763(19) 0.0455(12) Uani 1 1 d . .
H189 H 0.0713 0.3812 0.4325 0.055 Uiso 1 1 calc R .
C1C C 0.6553(3) 0.24189(19) -0.04305(19) 0.0348(10) Uani 1 1 d . .
H1CA H 0.5922 0.2333 -0.0699 0.042 Uiso 1 1 calc R .
C14 C 0.8175(3) 0.2153(2) 0.0066(2) 0.0380(10) Uani 1 1 d . .
H14 H 0.8629 0.1887 0.0128 0.046 Uiso 1 1 calc R .
C102 C 0.8428(3) 0.26694(19) 0.0376(2) 0.0360(10) Uani 1 1 d . .
H102 H 0.9056 0.2755 0.0647 0.043 Uiso 1 1 calc R .
C116 C 0.7746(3) 0.30632(18) 0.02868(18) 0.0314(9) Uani 1 1 d . .
H116 H 0.7913 0.3412 0.0498 0.038 Uiso 1 1 calc R .
C124 C 0.7235(3) 0.20281(19) -0.03421(18) 0.0335(10) Uani 1 1 d . .
H124 H 0.7069 0.1681 -0.0555 0.040 Uiso 1 1 calc R .
C150 C 0.6811(4) 0.2934(2) -0.0120(2) 0.0389(10) Uani 1 1 d . .
H150 H 0.6356 0.3199 -0.0182 0.047 Uiso 1 1 calc R .
C1J C 0.7454(4) 0.0504(2) 0.0161(2) 0.0475(12) Uani 1 1 d . .
H1J H 0.7080 0.0806 0.0147 0.057 Uiso 1 1 calc R .
C2L C 0.7979(4) -0.0286(2) 0.0625(2) 0.0472(12) Uani 1 1 d . .
H2L H 0.7977 -0.0512 0.0926 0.057 Uiso 1 1 calc R .
C2M C 0.8540(4) -0.0396(3) 0.0201(3) 0.0566(14) Uani 1 1 d . .
H2M H 0.8901 -0.0703 0.0210 0.068 Uiso 1 1 calc R .
C2O C 0.8566(5) -0.0049(3) -0.0239(2) 0.0582(15) Uani 1 1 d . .
H2O H 0.8946 -0.0122 -0.0525 0.070 Uiso 1 1 calc R .
C69 C 0.7425(4) 0.0156(2) 0.0601(2) 0.0453(11) Uani 1 1 d . .
H69 H 0.7027 0.0223 0.0882 0.054 Uiso 1 1 calc R .
C172 C 0.8031(5) 0.0403(3) -0.0251(2) 0.0562(14) Uani 1 1 d . .
H172 H 0.8063 0.0642 -0.0543 0.067 Uiso 1 1 calc R .

loop_
_atom_site_aniso_label
_atom_site_aniso_U_11
_atom_site_aniso_U_22
_atom_site_aniso_U_33
_atom_site_aniso_U_23
_atom_site_aniso_U_13
_atom_site_aniso_U_12
Ru3 0.01132(13) 0.01501(15) 0.01733(14) 0.00073(10) 0.00386(10) 0.00172(10)
K1 0.0218(4) 0.0207(4) 0.0515(5) 0.0045(4) 0.0136(3) 0.0046(3)
P8 0.0126(4) 0.0205(4) 0.0157(4) -0.0027(3) 0.0020(3) 0.0002(3)
P9 0.0128(4) 0.0203(4) 0.0162(4) 0.0018(3) 0.0012(3) 0.0012(3)
O4 0.0288(15) 0.0386(19) 0.095(3) 0.0148(19) 0.0108(17) 0.0030(13)
O5 0.0178(11) 0.0279(14) 0.0275(14) -0.0030(11) 0.0020(10) 0.0069(10)
O6 0.0254(12) 0.0168(13) 0.0384(16) 0.0018(11) 0.0003(11) 0.0042(10)
O8 0.0210(12) 0.0340(15) 0.0399(16) -0.0053(13) 0.0030(11) 0.0049(11)
O10 0.0294(13) 0.0245(14) 0.0335(15) 0.0036(12) 0.0119(11) 0.0076(11)
O21 0.0239(14) 0.053(2) 0.069(2) 0.0143(18) -0.0093(14) -0.0033(13)
O24 0.077(2) 0.0370(18) 0.0370(18) -0.0037(15) 0.0233(17) -0.0093(16)
O38 0.0256(14) 0.0357(17) 0.089(3) 0.0141(18) 0.0132(16) 0.0098(12)
N11 0.0086(12) 0.0251(16) 0.0177(14) 0.0008(12) 0.0006(10) -0.0026(11)
N15 0.0112(12) 0.0188(14) 0.0192(14) 0.0031(11) 0.0058(10) -0.0004(10)
N47 0.0156(13) 0.0204(15) 0.0167(14) -0.0030(12) 0.0007(10) 0.0008(11)
N55 0.0148(13) 0.0189(15) 0.0228(15) -0.0005(12) 0.0034(11) 0.0025(11)
N67 0.0126(12) 0.0198(15) 0.0193(14) 0.0003(12) 0.0016(10) 0.0002(10)
C1B 0.0170(15) 0.0208(18) 0.0231(18) -0.0041(14) 0.0013(13) 0.0023(13)
C1D 0.0178(16) 0.0208(18) 0.037(2) 0.0119(16) 0.0056(14) 0.0019(13)
C1F 0.0235(17) 0.0234(19) 0.030(2) 0.0074(16) 0.0103(15) -0.0007(14)
C1I 0.0232(17) 0.0237(19) 0.0265(19) 0.0031(15) 0.0068(14) -0.0012(14)
C1N 0.0236(17) 0.0161(17) 0.0286(19) 0.0064(15) 0.0045(14) 0.0018(13)
C1S 0.034(2) 0.0233(19) 0.035(2) 0.0085(17) -0.0060(17) 0.0083(16)
C1T 0.0173(16) 0.0217(18) 0.032(2) 0.0031(16) -0.0027(14) 0.0027(13)
C1U 0.0222(17) 0.026(2) 0.050(3) 0.0063(18) 0.0144(17) 0.0099(15)
C1V 0.0102(13) 0.0175(16) 0.0184(16) 0.0005(13) 0.0004(12) 0.0029(12)
C1X 0.0209(17) 0.0229(19) 0.036(2) 0.0037(16) 0.0042(15) 0.0017(14)
C1Y 0.0143(15) 0.033(2) 0.0215(18) -0.0006(15) 0.0018(13) 0.0049(14)
C2A 0.0277(19) 0.048(3) 0.025(2) -0.0055(18) 0.0039(15) 0.0122(18)
C2B 0.039(2) 0.039(2) 0.029(2) 0.0030(18) 0.0004(17) 0.0102(18)
C2D 0.0272(18) 0.036(2) 0.0195(18) 0.0031(16) 0.0048(14) 0.0002(16)
C2E 0.0178(17) 0.029(2) 0.055(3) 0.0168(19) 0.0083(17) 0.0059(15)
C2F 0.0218(17) 0.033(2) 0.032(2) 0.0017(17) 0.0009(15) 0.0020(15)
C2H 0.0207(17) 0.034(2) 0.044(2) -0.0052(19) -0.0073(16) 0.0076(15)
C2I 0.0232(18) 0.038(2) 0.038(2) 0.0024(18) 0.0049(16) 0.0066(16)
C2K 0.028(2) 0.033(2) 0.055(3) -0.006(2) -0.0067(18) 0.0002(17)
C2N 0.049(3) 0.030(2) 0.086(4) -0.002(3) 0.036(3) -0.001(2)
C55 0.0216(19) 0.037(3) 0.086(4) -0.008(3) 0.019(2) -0.0045(17)
C97 0.0154(15) 0.0258(19) 0.034(2) 0.0002(16) 0.0032(14) 0.0026(13)
C74 0.0184(16) 0.0181(17) 0.037(2) 0.0022(16) 0.0055(14) 0.0011(13)
C2P 0.074(3) 0.036(3) 0.046(3) 0.007(2) 0.021(3) 0.018(2)
C7 0.0179(15) 0.029(2) 0.0194(17) -0.0004(15) 0.0005(13) 0.0064(14)
C9 0.0181(16) 0.0197(17) 0.0295(19) 0.0077(15) 0.0049(14) 0.0047(13)
C15 0.0159(15) 0.0258(19) 0.0217(18) 0.0000(15) 0.0027(13) 0.0026(13)
C16 0.0153(14) 0.0182(17) 0.0192(16) 0.0007(14) -0.0001(12) 0.0040(12)
C17 0.0151(15) 0.0219(18) 0.0201(17) 0.0026(14) 0.0073(12) 0.0025(13)
C19 0.0221(17) 0.032(2) 0.030(2) -0.0097(18) 0.0011(15) 0.0053(15)
C20 0.0298(19) 0.033(2) 0.045(3) -0.0064(19) 0.0193(18) 0.0024(16)
C21 0.0175(15) 0.0213(17) 0.0170(16) 0.0000(14) -0.0005(12) 0.0060(13)
C23 0.0256(19) 0.068(3) 0.027(2) -0.011(2) 0.0077(16) 0.0052(19)
C24 0.0222(17) 0.040(2) 0.0166(17) 0.0001(16) 0.0028(13) -0.0036(15)
C31 0.0159(16) 0.034(2) 0.040(2) -0.0058(19) -0.0034(15) -0.0012(15)
C32 0.0200(16) 0.0255(19) 0.0294(19) 0.0019(16) 0.0096(14) 0.0081(14)
C33 0.0196(17) 0.035(2) 0.035(2) -0.0016(18) 0.0140(15) -0.0044(15)
C35 0.0262(18) 0.030(2) 0.039(2) 0.0016(18) 0.0144(16) 0.0011(15)
C36 0.0269(19) 0.044(3) 0.039(2) -0.003(2) 0.0095(17) 0.0021(17)
C39 0.0265(17) 0.0213(18) 0.0262(19) 0.0006(15) -0.0011(14) 0.0063(14)
C45 0.0175(15) 0.0210(18) 0.0233(18) -0.0018(14) 0.0075(13) 0.0008(13)
C46 0.0236(17) 0.026(2) 0.041(2) -0.0098(18) -0.0007(16) 0.0079(15)
C54 0.0281(18) 0.0247(19) 0.0253(19) -0.0006(16) 0.0010(15) 0.0014(15)
C59 0.0114(14) 0.0172(17) 0.0251(18) 0.0039(14) 0.0022(12) 0.0020(12)
C78 0.0205(16) 0.028(2) 0.032(2) 0.0045(16) 0.0088(14) 0.0051(14)
C79 0.0147(15) 0.0236(18) 0.0239(18) -0.0019(15) -0.0010(13) 0.0012(13)
C81 0.0241(18) 0.0239(19) 0.050(3) 0.0092(18) 0.0098(17) 0.0108(15)
C84 0.0247(17) 0.036(2) 0.0198(18) -0.0024(16) 0.0024(14) 0.0083(15)
C85 0.030(2) 0.045(3) 0.085(4) 0.007(3) -0.003(2) -0.005(2)
C86 0.0234(17) 0.027(2) 0.031(2) 0.0001(16) 0.0071(15) 0.0060(15)
C92 0.049(2) 0.043(3) 0.030(2) 0.011(2) 0.0017(19) 0.017(2)
C93 0.0179(16) 0.029(2) 0.036(2) -0.0010(17) 0.0035(15) 0.0007(14)
C104 0.0165(16) 0.035(2) 0.032(2) -0.0065(17) 0.0101(14) 0.0047(14)
C106 0.0248(19) 0.055(3) 0.027(2) 0.001(2) 0.0049(16) -0.0052(18)
C108 0.0126(14) 0.0179(16) 0.0158(16) 0.0002(13) 0.0011(12) 0.0007(12)
C112 0.0200(16) 0.0169(18) 0.041(2) -0.0041(16) 0.0067(15) -0.0028(14)
C120 0.053(3) 0.040(3) 0.036(2) 0.009(2) 0.009(2) 0.006(2)
C121 0.0174(15) 0.0177(17) 0.0233(18) -0.0043(14) 0.0005(13) -0.0037(13)
C123 0.0132(14) 0.0195(17) 0.0161(16) 0.0014(13) 0.0020(12) -0.0012(12)
C127 0.0256(18) 0.026(2) 0.045(3) -0.0100(19) -0.0094(17) 0.0117(15)
C140 0.041(2) 0.042(3) 0.041(3) -0.001(2) -0.0109(19) 0.014(2)
C143 0.037(2) 0.061(3) 0.050(3) 0.007(2) 0.015(2) 0.009(2)
C145 0.034(2) 0.035(2) 0.024(2) 0.0060(17) 0.0046(16) -0.0007(16)
C148 0.040(2) 0.043(3) 0.028(2) 0.0040(19) 0.0070(17) 0.0013(19)
C154 0.033(2) 0.057(3) 0.075(4) 0.008(3) -0.015(2) 0.008(2)
C168 0.036(2) 0.034(2) 0.032(2) -0.0049(18) -0.0011(17) 0.0073(17)
C178 0.038(2) 0.065(3) 0.050(3) 0.012(3) 0.017(2) 0.015(2)
C191 0.0195(16) 0.0229(19) 0.0251(19) -0.0068(15) -0.0021(13) 0.0041(13)
Ru1 0.01145(13) 0.01456(14) 0.01661(14) 0.00161(10) 0.00432(9) 0.00230(9)
K4 0.0193(3) 0.0208(4) 0.0364(4) 0.0047(3) 0.0077(3) 0.0058(3)
P6 0.0116(4) 0.0201(4) 0.0157(4) 0.0021(3) 0.0019(3) 0.0018(3)
P11 0.0125(4) 0.0169(4) 0.0157(4) -0.0002(3) 0.0030(3) 0.0005(3)
O1 0.0181(11) 0.0224(13) 0.0220(12) -0.0005(10) 0.0024(9) 0.0059(9)
O2 0.0271(14) 0.0315(16) 0.057(2) -0.0028(14) 0.0098(13) -0.0010(11)
O3 0.0196(11) 0.0205(13) 0.0357(15) 0.0037(11) 0.0050(10) 0.0055(9)
O12 0.0198(12) 0.0315(15) 0.0441(17) -0.0020(13) 0.0000(11) 0.0033(11)
O28 0.0313(14) 0.0325(15) 0.0386(16) 0.0055(13) 0.0100(12) 0.0028(12)
O29 0.0194(12) 0.0304(14) 0.0326(15) 0.0001(12) 0.0038(10) 0.0053(10)
O33 0.0242(12) 0.0226(13) 0.0342(15) -0.0013(11) 0.0072(11) 0.0029(10)
O64 0.0265(13) 0.0357(16) 0.0464(18) 0.0042(14) 0.0127(12) 0.0058(11)
N2 0.0120(12) 0.0207(15) 0.0200(14) 0.0033(12) 0.0036(10) 0.0032(11)
N23 0.0144(12) 0.0172(14) 0.0210(14) 0.0022(12) 0.0043(11) 0.0028(10)
N50 0.0122(12) 0.0191(14) 0.0191(14) 0.0018(12) 0.0017(10) 0.0007(10)
N57 0.0121(12) 0.0197(14) 0.0145(13) 0.0003(11) 0.0020(10) 0.0009(10)
N126 0.0117(12) 0.0198(14) 0.0127(13) -0.0009(11) 0.0012(10) -0.0002(10)
C1 0.043(2) 0.041(3) 0.037(2) 0.009(2) 0.0133(19) 0.0137(19)
C1A 0.0219(16) 0.0193(17) 0.0251(18) 0.0090(14) 0.0070(14) 0.0014(13)
C1E 0.0171(16) 0.0270(19) 0.031(2) -0.0012(16) 0.0029(14) 0.0017(13)
C1G 0.0177(15) 0.0201(18) 0.0251(18) -0.0009(15) 0.0019(13) 0.0043(13)
C1H 0.0177(16) 0.032(2) 0.0259(19) 0.0013(16) 0.0105(14) -0.0011(14)
C1K 0.0215(17) 0.0225(19) 0.049(2) 0.0066(17) 0.0097(16) 0.0093(14)
C1L 0.0289(18) 0.0216(18) 0.0263(19) 0.0019(15) -0.0032(15) 0.0047(14)
C1M 0.0326(19) 0.028(2) 0.031(2) 0.0076(17) 0.0021(16) 0.0026(16)
C1O 0.034(2) 0.033(2) 0.048(3) 0.003(2) 0.0243(19) 0.0068(17)
C1P 0.0165(15) 0.0160(16) 0.0277(19) 0.0051(14) 0.0034(13) 0.0032(12)
C1Q 0.040(2) 0.045(3) 0.025(2) 0.0092(18) 0.0103(17) 0.0091(18)
C1W 0.0252(18) 0.027(2) 0.031(2) -0.0003(16) 0.0073(15) -0.0001(15)
C1Z 0.0159(14) 0.0132(15) 0.0125(15) 0.0010(12) -0.0005(12) 0.0002(12)
C2 0.0118(14) 0.0163(16) 0.0171(16) 0.0027(13) 0.0026(12) 0.0037(12)
C2C 0.038(2) 0.039(2) 0.027(2) 0.0031(18) 0.0064(16) 0.0124(17)
C2G 0.034(2) 0.038(2) 0.064(3) 0.005(2) 0.009(2) -0.0053(19)
C4 0.0255(17) 0.0231(19) 0.0234(18) 0.0017(15) 0.0029(14) 0.0031(14)
C6 0.0146(14) 0.0167(16) 0.0213(17) 0.0005(14) -0.0009(12) 0.0040(12)
C8 0.0109(14) 0.0190(17) 0.0246(18) -0.0007(14) 0.0011(12) 0.0014(12)
C10 0.0179(16) 0.0264(19) 0.0292(19) 0.0115(16) 0.0087(14) -0.0003(14)
C11 0.0220(16) 0.032(2) 0.0220(18) 0.0002(16) 0.0013(14) -0.0001(14)
C13 0.0197(16) 0.031(2) 0.036(2) -0.0077(17) 0.0019(15) 0.0096(15)
C18 0.0199(15) 0.0121(16) 0.0223(17) 0.0015(14) -0.0006(13) 0.0016(12)
C22 0.0198(16) 0.0208(18) 0.0286(19) 0.0133(15) 0.0036(14) 0.0048(13)
C25 0.0151(15) 0.0294(19) 0.0211(17) 0.0015(15) 0.0029(13) 0.0039(13)
C26 0.034(2) 0.037(2) 0.031(2) 0.0072(17) 0.0045(16) 0.0094(17)
C28 0.0262(19) 0.056(3) 0.025(2) -0.007(2) 0.0092(15) 0.0024(18)
C30 0.0283(19) 0.041(2) 0.026(2) -0.0069(18) 0.0038(15) 0.0100(17)
C34 0.0218(19) 0.064(3) 0.044(3) -0.009(2) -0.0057(17) 0.0027(19)
C37 0.0162(15) 0.0274(19) 0.0302(19) -0.0020(16) 0.0101(14) 0.0063(13)
C41 0.0220(16) 0.036(2) 0.0142(17) -0.0014(15) 0.0040(13) -0.0032(15)
C43 0.0249(17) 0.0254(19) 0.0208(18) 0.0020(15) 0.0025(14) 0.0069(14)
C44 0.0122(14) 0.0170(17) 0.0231(17) -0.0031(14) 0.0004(12) 0.0016(12)
C47 0.0215(17) 0.027(2) 0.034(2) -0.0090(17) 0.0018(15) 0.0041(15)
C48 0.0193(16) 0.0176(18) 0.040(2) -0.0040(16) 0.0062(15) -0.0016(13)
C53 0.0256(18) 0.0218(19) 0.043(2) -0.0056(18) -0.0053(16) 0.0094(15)
C56 0.0154(15) 0.0235(19) 0.040(2) 0.0080(16) 0.0034(15) 0.0055(13)
C57 0.0160(15) 0.0246(18) 0.0189(17) -0.0042(14) 0.0012(12) 0.0038(13)
C60 0.0184(16) 0.031(2) 0.0250(19) 0.0093(16) 0.0043(14) 0.0026(14)
C62 0.0316(19) 0.0227(19) 0.035(2) 0.0052(17) -0.0053(16) 0.0036(15)
C63 0.0207(18) 0.033(2) 0.068(3) 0.002(2) 0.020(2) -0.0067(16)
C66 0.0170(15) 0.0184(17) 0.0223(17) -0.0027(14) 0.0052(13) 0.0031(13)
C68 0.0138(15) 0.0215(18) 0.0283(19) -0.0044(15) 0.0013(13) 0.0014(13)
C71 0.0189(16) 0.0285(19) 0.0265(19) 0.0039(15) 0.0077(14) 0.0088(14)
C72 0.0163(15) 0.0208(18) 0.0275(19) 0.0001(15) 0.0029(13) 0.0028(13)
C75 0.0203(16) 0.0137(16) 0.0238(18) -0.0014(14) 0.0061(13) -0.0022(12)
C77 0.0137(14) 0.0179(16) 0.0126(15) 0.0044(13) 0.0033(11) -0.0018(12)
C87 0.032(2) 0.050(3) 0.035(2) 0.001(2) 0.0054(17) 0.0014(19)
C88 0.0259(18) 0.0225(19) 0.039(2) -0.0081(17) -0.0073(16) 0.0082(15)
C90 0.0192(16) 0.029(2) 0.0245(19) -0.0043(16) 0.0037(14) 0.0008(14)
C91 0.0271(18) 0.029(2) 0.028(2) 0.0009(16) 0.0044(15) 0.0044(15)
C95 0.0138(14) 0.0210(17) 0.0215(17) 0.0024(14) 0.0052(12) 0.0032(13)
C96 0.028(2) 0.054(3) 0.058(3) -0.015(3) 0.008(2) -0.004(2)
C100 0.0184(16) 0.0235(18) 0.0241(18) 0.0026(15) 0.0039(13) 0.0004(13)
C103 0.033(2) 0.038(2) 0.037(2) -0.011(2) 0.0102(17) -0.0005(18)
C109 0.0194(16) 0.0233(19) 0.034(2) -0.0023(16) 0.0072(14) 0.0056(14)
C113 0.0244(18) 0.052(3) 0.023(2) -0.0001(19) 0.0085(15) -0.0062(17)
C117 0.0140(15) 0.0259(19) 0.034(2) -0.0003(16) -0.0004(14) 0.0021(14)
C151 0.0204(16) 0.032(2) 0.0197(18) -0.0065(15) 0.0037(13) 0.0038(14)
C156 0.0237(17) 0.0211(18) 0.030(2) 0.0037(15) 0.0061(14) 0.0065(14)
C162 0.0275(19) 0.040(2) 0.033(2) 0.0079(18) -0.0043(16) 0.0089(17)
C166 0.0240(18) 0.025(2) 0.049(3) 0.0167(18) 0.0092(17) 0.0107(15)
C176 0.0296(18) 0.029(2) 0.0198(18) 0.0019(15) 0.0025(14) 0.0056(15)
C179 0.0207(17) 0.035(2) 0.028(2) 0.0056(17) 0.0032(14) 0.0053(15)
C2Q 0.104(5) 0.042(3) 0.053(4) 0.008(3) -0.012(3) -0.017(3)
C3 0.077(4) 0.055(4) 0.044(3) 0.017(3) -0.017(3) -0.032(3)
C5 0.059(4) 0.065(4) 0.113(7) 0.008(4) -0.014(4) -0.015(3)
C27 0.128(6) 0.048(4) 0.053(4) 0.011(3) -0.004(4) 0.009(4)
C42 0.109(6) 0.075(5) 0.054(4) 0.003(4) 0.019(4) -0.031(5)
C136 0.145(7) 0.047(4) 0.058(4) -0.001(3) -0.007(4) 0.007(4)
C1R 0.039(2) 0.072(4) 0.042(3) 0.009(3) 0.011(2) 0.023(2)
C29 0.038(2) 0.043(3) 0.040(3) -0.006(2) -0.0080(19) 0.0079(19)
C52 0.031(2) 0.052(3) 0.034(2) -0.008(2) -0.0070(17) 0.0095(19)
C118 0.060(3) 0.039(3) 0.036(2) -0.003(2) 0.008(2) 0.000(2)
C126 0.026(2) 0.102(5) 0.026(2) 0.010(3) -0.0042(17) 0.001(2)
C163 0.051(3) 0.050(3) 0.029(2) -0.005(2) 0.003(2) -0.012(2)
C2J 0.0252(18) 0.044(3) 0.027(2) 0.0031(18) 0.0011(15) 0.0016(17)
C12 0.050(3) 0.037(2) 0.038(2) 0.001(2) 0.018(2) 0.010(2)
C49 0.040(2) 0.036(2) 0.038(2) 0.009(2) -0.0118(19) 0.0033(19)
C137 0.030(2) 0.048(3) 0.036(2) 0.009(2) 0.0137(17) 0.0074(18)
C142 0.041(2) 0.029(2) 0.032(2) 0.0034(18) 0.0027(17) -0.0007(17)
C189 0.058(3) 0.042(3) 0.028(2) -0.001(2) -0.009(2) 0.002(2)
C1C 0.031(2) 0.036(2) 0.036(2) -0.0030(19) 0.0015(17) 0.0061(17)
C14 0.0262(19) 0.036(2) 0.053(3) -0.004(2) 0.0059(18) 0.0104(17)
C102 0.0242(18) 0.038(2) 0.044(3) -0.004(2) 0.0036(17) 0.0050(16)
C116 0.0262(18) 0.031(2) 0.036(2) -0.0046(18) 0.0068(16) 0.0029(16)
C124 0.0255(18) 0.036(2) 0.038(2) -0.0097(19) 0.0095(16) 0.0019(16)
C150 0.035(2) 0.032(2) 0.051(3) 0.002(2) 0.0056(19) 0.0121(18)
C1J 0.063(3) 0.038(3) 0.037(3) 0.008(2) -0.001(2) 0.008(2)
C2L 0.048(3) 0.037(3) 0.053(3) 0.015(2) 0.005(2) -0.001(2)
C2M 0.043(3) 0.058(3) 0.068(4) 0.000(3) 0.006(2) 0.009(2)
C2O 0.051(3) 0.080(4) 0.043(3) 0.003(3) 0.006(2) 0.013(3)
C69 0.053(3) 0.041(3) 0.039(3) 0.002(2) 0.005(2) 0.003(2)
C172 0.063(3) 0.076(4) 0.030(2) 0.018(3) 0.006(2) 0.012(3)

loop_
_atom_type_symbol
_atom_type_description
_atom_type_scat_dispersion_real
_atom_type_scat_dispersion_imag
_atom_type_scat_source
C C 0.0181 0.0091 'International Tables Vol C Tables 4.2.6.8 and 6.1.1.4'
H H 0.0000 0.0000 'International Tables Vol C Tables 4.2.6.8 and 6.1.1.4'
K K 0.3868 1.0657 'International Tables Vol C Tables 4.2.6.8 and 6.1.1.4'
N N 0.0311 0.0180 'International Tables Vol C Tables 4.2.6.8 and 6.1.1.4'
O O 0.0492 0.0322 'International Tables Vol C Tables 4.2.6.8 and 6.1.1.4'
P P 0.2955 0.4335 'International Tables Vol C Tables 4.2.6.8 and 6.1.1.4'
Ru Ru 0.0552 3.2960 'International Tables Vol C Tables 4.2.6.8 and 6.1.1.4'

loop_
_geom_angle_atom_site_label_1
_geom_angle_atom_site_label_2
_geom_angle_atom_site_label_3
_geom_angle
P8 Ru3 P9 176.35(3)
N11 Ru3 P8 88.36(8)
N11 Ru3 P9 88.05(8)
N11 Ru3 N15 89.83(12)
N11 Ru3 N47 89.58(12)
N15 Ru3 P8 90.89(8)
N15 Ru3 P9 89.77(8)
N47 Ru3 P8 89.42(8)
N47 Ru3 P9 89.89(8)
N47 Ru3 N15 179.33(11)
O5 K1 O4 154.82(10)
O5 K1 O8 75.07(8)
O5 K1 O10 89.06(8)
O5 K1 O21 84.64(10)
O5 K1 O24 125.36(10)
O5 K1 O38 132.54(9)
O6 K1 O4 76.02(9)
O6 K1 O5 79.34(9)
O6 K1 O8 154.28(8)
O6 K1 O10 125.76(9)
O6 K1 O21 118.62(10)
O6 K1 O24 88.26(10)
O6 K1 O38 92.36(9)
O8 K1 O4 129.69(8)
O10 K1 O4 101.12(8)
O10 K1 O8 56.93(8)
O10 K1 O24 56.57(9)
O10 K1 O38 130.45(9)
O21 K1 O4 111.75(10)
O21 K1 O8 56.66(9)
O21 K1 O10 112.60(10)
O21 K1 O24 144.49(12)
O21 K1 O38 58.55(11)
O24 K1 O4 49.24(9)
O24 K1 O8 108.64(9)
O24 K1 O38 100.65(11)
O38 K1 O4 54.36(10)
O38 K1 O8 102.95(9)
C1Y P8 Ru3 116.70(11)
C1Y P8 C45 99.71(16)
C1Y P8 C121 104.44(17)
C45 P8 Ru3 121.35(13)
C121 P8 Ru3 112.08(10)
C121 P8 C45 100.00(15)
C2D P9 Ru3 117.04(12)
C9 P9 Ru3 119.56(12)
C9 P9 C2D 99.67(17)
C15 P9 Ru3 111.89(12)
C15 P9 C2D 105.75(17)
C15 P9 C9 100.76(16)
C2N O4 K1 98.2(3)
C2P O4 K1 92.5(3)
C2P O4 C2N 117.9(4)
C21 O5 K1 172.4(2)
C191 O6 K1 167.4(2)
C93 O8 K1 103.6(2)
C168 O8 K1 103.4(2)
C168 O8 C93 113.4(3)
C1X O10 K1 120.0(2)
C36 O10 K1 119.6(2)
C36 O10 C1X 111.2(3)
C140 O21 K1 121.3(2)
C140 O21 C154 114.7(4)
C154 O21 K1 118.0(3)
C143 O24 K1 117.4(3)
C178 O24 K1 126.8(3)
C178 O24 C143 111.6(4)
C55 O38 K1 123.4(3)
C85 O38 K1 114.3(3)
C85 O38 C55 115.4(4)
C1V N11 Ru3 124.8(2)
C108 N11 Ru3 124.8(2)
C108 N11 C1V 110.3(3)
C17 N15 Ru3 126.4(2)
C17 N15 C21 123.0(3)
C21 N15 Ru3 110.5(2)
C123 N47 Ru3 127.4(2)
C123 N47 C191 122.6(3)
C191 N47 Ru3 109.9(3)
C1V N55 C17 125.1(3)
C108 N67 C123 125.5(3)
C45 C1B C86 120.7(3)
C81 C1D C16 116.7(3)
C1N C1F C78 121.0(3)
C123 C1I C33 119.4(4)
C1F C1N C21 119.5(3)
C127 C1S C54 120.3(4)
C31 C1T C45 120.2(4)
C32 C1U C81 121.3(3)
N11 C1V C59 108.0(3)
N55 C1V N11 129.8(3)
N55 C1V C59 122.2(3)
O10 C1X C93 108.9(3)
C24 C1Y P8 121.3(3)
C24 C1Y C84 117.8(3)
C84 C1Y P8 120.8(3)
C23 C2A C84 119.9(4)
C92 C2B C2D 120.0(4)
C2B C2D P9 120.6(3)
C145 C2D P9 121.8(3)
C145 C2D C2B 117.4(4)
C2K C2E C2I 119.2(4)
C2I C2F C9 120.6(3)
C9 C2H C2K 121.1(4)
C2F C2I C2E 119.5(4)
C2E C2K C2H 121.6(4)
O4 C2N C55 111.3(4)
C2N C55 O38 110.3(4)
O29 C97 C74 107.8(3)
O33 C74 C97 107.8(3)
O4 C2P C178 110.4(4)
C39 C7 C15 121.2(3)
C2F C9 P9 118.9(3)
C2H C9 P9 123.0(3)
C2H C9 C2F 118.0(3)
C7 C15 P9 117.8(3)
C7 C15 C35 118.6(4)
C35 C15 P9 123.2(3)
C1D C16 C108 130.9(3)
C59 C16 C1D 121.5(3)
C59 C16 C108 107.5(3)
N15 C17 N55 123.8(3)
N15 C17 C78 119.4(3)
N55 C17 C78 116.8(3)
C127 C19 C79 120.2(4)
C35 C20 C46 120.6(4)
O5 C21 N15 116.0(3)
O5 C21 C1N 125.9(3)
N15 C21 C1N 118.0(3)
C2A C23 C106 120.6(4)
C106 C24 C1Y 121.3(4)
C112 C31 C1T 120.6(3)
C1U C32 C59 117.9(3)
C104 C33 C1I 120.5(3)
C20 C35 C15 120.4(4)
O10 C36 C143 110.8(4)
C7 C39 C46 119.8(4)
C1B C45 P8 120.1(3)
C1B C45 C1T 118.9(3)
C1T C45 P8 120.5(3)
C20 C46 C39 119.3(4)
C121 C54 C1S 120.5(4)
C16 C59 C1V 106.8(3)
C32 C59 C1V 132.0(3)
C32 C59 C16 121.1(3)
C1F C78 C17 118.9(3)
C19 C79 C121 121.1(4)
C1U C81 C1D 121.4(4)
C2A C84 C1Y 120.8(4)
O38 C85 C154 111.4(4)
C112 C86 C1B 120.1(4)
C120 C92 C2B 120.8(4)
O8 C93 C1X 107.4(3)
C33 C104 C191 120.0(3)
C23 C106 C24 119.6(4)
N11 C108 C16 107.4(3)
N67 C108 N11 130.0(3)
N67 C108 C16 122.5(3)
C31 C112 C86 119.5(3)
C148 C120 C92 120.4(5)
C54 C121 P8 125.0(3)
C54 C121 C79 117.7(3)
C79 C121 P8 117.2(3)
N47 C123 N67 122.6(3)
N47 C123 C1I 119.9(3)
N67 C123 C1I 117.5(3)
C19 C127 C1S 120.1(4)
O21 C140 C168 108.9(4)
O24 C143 C36 108.7(4)
C2D C145 C148 122.0(4)
C120 C148 C145 119.4(4)
O21 C154 C85 111.2(4)
O8 C168 C140 106.8(3)
O24 C178 C2P 106.7(4)
O6 C191 N47 116.1(3)
O6 C191 C104 126.5(3)
N47 C191 C104 117.4(4)
P11 Ru1 P6 174.20(3)
N2 Ru1 P6 90.44(8)
N2 Ru1 P11 90.98(8)
N57 Ru1 P6 89.25(8)
N57 Ru1 P11 89.31(8)
N57 Ru1 N2 179.68(11)
N126 Ru1 P6 86.83(8)
N126 Ru1 P11 87.54(8)
N126 Ru1 N2 90.37(11)
N126 Ru1 N57 89.53(12)
O1 K4 O2 132.51(8)
O1 K4 O12 88.01(8)
O1 K4 O28 125.89(8)
O1 K4 O29 74.30(8)
O1 K4 O33 86.07(7)
O1 K4 O64 146.06(9)
O3 K4 O1 75.96(8)
O3 K4 O2 97.09(9)
O3 K4 O12 124.05(8)
O3 K4 O28 88.80(9)
O3 K4 O29 150.23(8)
O3 K4 O33 120.00(9)
O3 K4 O64 70.10(8)
O12 K4 O2 56.77(9)
O12 K4 O28 139.51(8)
O12 K4 O29 56.23(8)
O12 K4 O64 110.81(8)
O28 K4 O2 100.37(8)
O28 K4 O29 107.67(8)
O29 K4 O2 103.81(9)
O33 K4 O2 133.58(8)
O33 K4 O12 111.64(9)
O33 K4 O28 57.40(8)
O33 K4 O29 56.70(8)
O33 K4 O64 110.78(8)
O64 K4 O2 54.24(9)
O64 K4 O28 54.57(8)
O64 K4 O29 139.63(8)
C1P P6 Ru1 121.80(11)
C57 P6 Ru1 110.44(11)
C57 P6 C1P 101.29(15)
C60 P6 Ru1 119.25(12)
C60 P6 C1P 98.71(16)
C60 P6 C57 102.34(17)
C25 P11 Ru1 116.82(11)
C25 P11 C75 104.17(17)
C66 P11 Ru1 123.05(12)
C66 P11 C25 99.01(16)
C66 P11 C75 99.47(15)
C75 P11 Ru1 111.48(11)
C6 O1 K4 177.3(2)
C2G O2 K4 108.0(3)
C2G O2 C96 112.1(3)
C96 O2 K4 108.3(2)
C18 O3 K4 162.8(2)
C26 O12 K4 120.0(2)
C26 O12 C34 111.1(4)
C34 O12 K4 120.2(3)
C1 O28 K4 104.2(2)
C1 O28 C87 114.1(4)
C87 O28 K4 106.0(2)
C97 O29 K4 103.6(2)
C97 O29 C91 113.2(3)
C91 O29 K4 101.4(2)
C74 O33 K4 120.6(2)
C103 O33 C74 112.7(3)
C103 O33 K4 119.6(2)
C1O O64 K4 120.5(2)
C63 O64 K4 123.1(3)
C63 O64 C1O 112.7(3)
C6 N2 Ru1 113.7(2)
C95 N2 Ru1 125.3(2)
C95 N2 C6 121.0(3)
C2 N23 C95 126.4(3)
C1Z N50 C77 124.5(3)
C18 N57 Ru1 106.3(2)
C77 N57 Ru1 128.9(2)
C77 N57 C18 124.8(3)
C1Z N126 Ru1 123.8(2)
C1Z N126 C2 111.2(3)
C2 N126 Ru1 125.0(2)
O28 C1 C1O 107.8(4)
C10 C1A C6 120.2(3)
C1W C1E C1P 121.1(4)
C66 C1G C156 120.1(3)
C37 C1H C100 121.2(3)
C109 C1K C166 121.7(3)
C43 C1L C88 119.2(4)
C1Q C1M C11 120.0(4)
O64 C1O C1 108.2(3)
C1E C1P P6 120.9(3)
C1E C1P C179 117.5(3)
C179 C1P P6 121.7(3)
C1M C1Q C2C 119.9(4)
C56 C1W C1E 121.4(4)
N50 C1Z N126 131.0(3)
N50 C1Z C8 122.3(3)
N126 C1Z C8 106.7(3)
N23 C2 N126 129.3(3)
N23 C2 C44 123.4(3)
N126 C2 C44 107.3(3)
C1Q C2C C176 120.5(4)
O2 C2G C63 107.4(4)
C75 C4 C62 120.4(4)
O1 C6 N2 116.5(3)
O1 C6 C1A 124.8(3)
N2 C6 C1A 118.7(3)
C22 C8 C1Z 130.5(3)
C44 C8 C1Z 108.1(3)
C44 C8 C22 121.4(3)
C1A C10 C71 119.9(3)
C60 C11 C1M 121.3(3)
C88 C13 C90 119.7(3)
O3 C18 N57 113.9(3)
O3 C18 C37 128.5(3)
N57 C18 C37 117.6(3)
C166 C22 C8 117.5(3)
C41 C25 P11 121.0(3)
C41 C25 C151 118.2(3)
C151 C25 P11 120.6(3)
O12 C26 C91 109.2(3)
C30 C28 C113 119.9(4)
C28 C30 C151 121.1(4)
O12 C34 C96 109.1(4)
C1H C37 C18 118.9(3)
C25 C41 C113 121.1(4)
C1L C43 C57 121.8(3)
C8 C44 C2 106.8(3)
C109 C44 C2 131.8(3)
C109 C44 C8 121.4(4)
C53 C47 C68 120.4(4)
C156 C48 C117 120.2(3)
C62 C53 C47 119.6(4)
C1W C56 C162 118.4(3)
C43 C57 P6 121.6(3)
C90 C57 P6 120.8(3)
C90 C57 C43 117.2(3)
C11 C60 P6 117.5(3)
C11 C60 C176 118.1(4)
C176 C60 P6 123.7(3)
C53 C62 C4 120.5(4)
O64 C63 C2G 106.9(3)
C1G C66 P11 119.8(2)
C1G C66 C72 118.9(3)
C72 C66 P11 120.8(3)
C47 C68 C75 120.4(4)
C95 C71 C10 119.8(3)
C117 C72 C66 120.4(4)
C4 C75 P11 124.8(3)
C4 C75 C68 118.7(3)
C68 C75 P11 116.4(3)
N57 C77 N50 122.1(3)
N57 C77 C100 118.3(3)
C100 C77 N50 119.5(3)
O28 C87 C103 109.4(4)
C13 C88 C1L 120.7(4)
C57 C90 C13 121.4(4)
O29 C91 C26 106.6(3)
N2 C95 N23 123.5(3)
N2 C95 C71 120.3(3)
C71 C95 N23 116.2(3)
O2 C96 C34 109.2(4)
C77 C100 C1H 119.1(4)
O33 C103 C87 109.2(4)
C44 C109 C1K 117.5(4)
C28 C113 C41 119.8(4)
C48 C117 C72 120.0(3)
C30 C151 C25 119.8(4)
C48 C156 C1G 120.4(4)
C179 C162 C56 120.8(4)
C22 C166 C1K 120.5(4)
C2C C176 C60 120.1(4)
C162 C179 C1P 120.7(4)
C136 C2Q C3 121.1(8)
C2Q C3 C5 121.3(7)
C3 C5 C42 116.4(8)
C136 C27 C42 123.1(7)
C27 C42 C5 117.2(7)
C2Q C136 C27 120.9(9)
C52 C1R C126 119.1(5)
C52 C29 C118 120.8(5)
C1R C52 C29 119.4(4)
C163 C118 C29 119.8(5)
C163 C126 C1R 120.0(4)
C118 C163 C126 120.9(4)
C137 C2J C142 120.1(4)
C189 C12 C137 119.5(4)
C142 C49 C189 119.5(4)
C2J C137 C12 120.2(4)
C49 C142 C2J 119.8(4)
C12 C189 C49 120.8(4)
C150 C1C C124 119.7(4)
C102 C14 C124 119.8(4)
C14 C102 C116 120.1(4)
C102 C116 C150 119.6(4)
C1C C124 C14 120.2(4)
C1C C150 C116 120.6(4)
C172 C1J C69 119.9(5)
C69 C2L C2M 119.8(5)
C2L C2M C2O 119.8(6)
C172 C2O C2M 119.9(5)
C2L C69 C1J 120.2(5)
C1J C172 C2O 120.3(6)

loop_
_geom_bond_atom_site_label_1
_geom_bond_atom_site_label_2
_geom_bond_distance
Ru3 P8 2.4016(8)
Ru3 P9 2.4151(8)
Ru3 N11 1.957(3)
Ru3 N15 2.057(3)
Ru3 N47 2.052(3)
K1 O4 3.395(4)
K1 O5 2.650(2)
K1 O6 2.603(3)
K1 O8 3.043(3)
K1 O10 2.897(3)
K1 O21 2.865(4)
K1 O24 2.932(3)
K1 O38 2.968(3)
P8 C1Y 1.839(4)
P8 C45 1.850(4)
P8 C121 1.841(4)
P9 C2D 1.850(4)
P9 C9 1.846(3)
P9 C15 1.844(4)
O4 C2N 1.427(6)
O4 C2P 1.375(7)
O5 C21 1.279(4)
O6 C191 1.262(5)
O8 C93 1.426(4)
O8 C168 1.418(5)
O10 C1X 1.419(5)
O10 C36 1.419(5)
O21 C140 1.404(6)
O21 C154 1.448(5)
O24 C143 1.418(6)
O24 C178 1.404(6)
O38 C55 1.456(6)
O38 C85 1.367(7)
N11 C1V 1.379(4)
N11 C108 1.372(5)
N15 C17 1.359(4)
N15 C21 1.373(5)
N47 C123 1.360(5)
N47 C191 1.378(5)
N55 C1V 1.308(5)
N55 C17 1.381(5)
N67 C108 1.309(4)
N67 C123 1.385(4)
C1B C45 1.384(6)
C1B C86 1.390(5)
C1D C16 1.398(5)
C1D C81 1.397(5)
C1F C1N 1.385(5)
C1F C78 1.388(6)
C1I C33 1.389(5)
C1I C123 1.385(5)
C1N C21 1.408(5)
C1S C54 1.401(6)
C1S C127 1.381(6)
C1T C31 1.389(5)
C1T C45 1.396(5)
C1U C32 1.383(6)
C1U C81 1.388(6)
C1V C59 1.468(5)
C1X C93 1.496(5)
C1Y C24 1.396(6)
C1Y C84 1.399(5)
C2A C23 1.368(7)
C2A C84 1.397(5)
C2B C2D 1.416(6)
C2B C92 1.375(7)
C2D C145 1.381(6)
C2E C2I 1.402(6)
C2E C2K 1.350(6)
C2F C2I 1.396(5)
C2F C9 1.402(5)
C2H C2K 1.384(6)
C2H C9 1.373(5)
C2N C55 1.440(8)
C97 C74 1.495(5)
C97 O29 1.423(4)
C74 O33 1.418(5)
C2P C178 1.478(7)
C7 C15 1.396(6)
C7 C39 1.386(5)
C15 C35 1.397(5)
C16 C59 1.389(5)
C16 C108 1.476(5)
C17 C78 1.397(5)
C19 C79 1.392(5)
C19 C127 1.368(7)
C20 C35 1.388(6)
C20 C46 1.392(7)
C23 C106 1.385(7)
C24 C106 1.386(6)
C31 C112 1.380(6)
C32 C59 1.386(5)
C33 C104 1.381(6)
C36 C143 1.478(7)
C39 C46 1.397(5)
C54 C121 1.392(6)
C79 C121 1.407(5)
C85 C154 1.515(9)
C86 C112 1.389(5)
C92 C120 1.371(7)
C104 C191 1.420(5)
C120 C148 1.367(7)
C140 C168 1.506(6)
C145 C148 1.382(6)
Ru1 P6 2.4294(8)
Ru1 P11 2.4132(8)
Ru1 N2 2.076(3)
Ru1 N57 2.024(3)
Ru1 N126 1.960(3)
K4 O1 2.697(2)
K4 O2 3.060(3)
K4 O3 2.563(3)
K4 O12 2.910(3)
K4 O28 3.034(3)
K4 O29 3.050(3)
K4 O33 2.899(3)
K4 O64 2.996(3)
P6 C1P 1.859(3)
P6 C57 1.841(4)
P6 C60 1.827(4)
P11 C25 1.845(4)
P11 C66 1.844(4)
P11 C75 1.851(4)
O1 C6 1.288(4)
O2 C2G 1.423(6)
O2 C96 1.432(6)
O3 C18 1.287(5)
O12 C26 1.415(5)
O12 C34 1.424(5)
O28 C1 1.415(6)
O28 C87 1.417(5)
O29 C91 1.428(5)
O33 C103 1.415(5)
O64 C1O 1.416(6)
O64 C63 1.404(5)
N2 C6 1.378(5)
N2 C95 1.368(4)
N23 C2 1.300(5)
N23 C95 1.394(5)
N50 C1Z 1.307(4)
N50 C77 1.391(4)
N57 C18 1.367(4)
N57 C77 1.349(5)
N126 C1Z 1.375(5)
N126 C2 1.376(4)
C1 C1O 1.492(6)
C1A C6 1.407(5)
C1A C10 1.377(5)
C1E C1P 1.389(5)
C1E C1W 1.382(5)
C1G C66 1.390(5)
C1G C156 1.401(5)
C1H C37 1.388(6)
C1H C100 1.397(5)
C1K C109 1.387(6)
C1K C166 1.401(6)
C1L C43 1.385(5)
C1L C88 1.393(6)
C1M C1Q 1.379(6)
C1M C11 1.394(6)
C1P C179 1.409(5)
C1Q C2C 1.379(6)
C1W C56 1.376(6)
C1Z C8 1.469(5)
C2 C44 1.473(5)
C2C C176 1.398(6)
C2G C63 1.518(7)
C4 C62 1.403(6)
C4 C75 1.384(6)
C8 C22 1.395(5)
C8 C44 1.389(5)
C10 C71 1.385(6)
C11 C60 1.388(6)
C13 C88 1.362(6)
C13 C90 1.400(6)
C18 C37 1.405(5)
C22 C166 1.394(5)
C25 C41 1.389(6)
C25 C151 1.406(5)
C26 C91 1.498(5)
C28 C30 1.365(7)
C28 C113 1.382(6)
C30 C151 1.391(5)
C34 C96 1.471(8)
C41 C113 1.393(5)
C43 C57 1.398(5)
C44 C109 1.384(5)
C47 C53 1.385(6)
C47 C68 1.392(5)
C48 C117 1.382(6)
C48 C156 1.380(5)
C53 C62 1.378(6)
C56 C162 1.390(6)
C57 C90 1.395(5)
C60 C176 1.406(5)
C66 C72 1.404(5)
C68 C75 1.403(5)
C71 C95 1.384(5)
C72 C117 1.395(5)
C77 C100 1.390(5)
C87 C103 1.486(7)
C162 C179 1.387(5)
C2Q C3 1.367(11)
C2Q C136 1.330(10)
C3 C5 1.404(11)
C5 C42 1.470(11)
C27 C42 1.375(12)
C27 C136 1.337(11)
C1R C52 1.378(7)
C1R C126 1.397(7)
C29 C52 1.379(7)
C29 C118 1.380(6)
C118 C163 1.344(8)
C126 C163 1.372(8)
C2J C137 1.364(7)
C2J C142 1.396(6)
C12 C137 1.394(6)
C12 C189 1.370(7)
C49 C142 1.380(6)
C49 C189 1.381(7)
C1C C124 1.381(6)
C1C C150 1.372(6)
C14 C102 1.375(6)
C14 C124 1.397(6)
C102 C116 1.387(6)
C116 C150 1.391(6)
C1J C69 1.385(7)
C1J C172 1.361(8)
C2L C2M 1.376(8)
C2L C69 1.365(8)
C2M C2O 1.381(9)
C2O C172 1.373(9)
